data_4303878
loop_
_publ_author_name
'F. Albert Cotton'
'Carlos A. Murillo'
'Qinliang Zhao'

_publ_section_title
;
Influence of Bonding Mode of the Linkers in the Electronic Communication of
Molecular Pairs Having Dimolybdenum Units Linked by Pseudohalides
;
_journal_name_full 'Inorganic Chemistry'
_journal_page_first 11755
_journal_page_last 11766
_journal_paper_doi 10.1021/ic901826y
_journal_volume 48
_journal_year 2009
_chemical_formula_moiety 'C64 H60 Mo4 N12 O8 S4, 3(C H2 Cl2)'
_chemical_formula_sum 'C67 H66 Cl6 Mo4 N12 O8 S4'
_chemical_formula_weight 1892.02
_chemical_name_common '[Mo2(C15H15N2O2)2]2(SCN)4,3CH2Cl2'
_chemical_name_systematic
; 
 ? 
;
_space_group_IT_number 14
_symmetry_cell_setting monoclinic
_symmetry_space_group_name_Hall '-P 2ybc'
_symmetry_space_group_name_H-M 'P 1 21/c 1'
_atom_sites_solution_hydrogens geom
_atom_sites_solution_primary direct
_atom_sites_solution_secondary difmap
_audit_creation_method SHELXL-97
_cell_angle_alpha 90.00
_cell_angle_beta 105.965(3)
_cell_angle_gamma 90.00
_cell_formula_units_Z 2
_cell_length_a 13.424(2)
_cell_length_b 16.010(3)
_cell_length_c 18.649(3)
_cell_measurement_reflns_used 7122
_cell_measurement_temperature 213(2)
_cell_measurement_theta_max 25.127
_cell_measurement_theta_min 2.274
_cell_volume 3853.4(11)
_computing_cell_refinement SAINT
_computing_data_collection SMART
_computing_data_reduction SAINT
_computing_molecular_graphics XP
_computing_publication_material CIFTAB
_computing_structure_refinement 'SHELXL-97 (Sheldrick, 1997)'
_computing_structure_solution 'SHELXS-97 (Sheldrick, 1990)'
_diffrn_ambient_temperature 213(2)
_diffrn_measured_fraction_theta_full 0.996
_diffrn_measured_fraction_theta_max 0.996
_diffrn_measurement_device_type 'Bruker SMART 1000'
_diffrn_measurement_method \w-scans
_diffrn_radiation_monochromator graphite
_diffrn_radiation_source 'fine-focus sealed tube'
_diffrn_radiation_type MoK\a
_diffrn_radiation_wavelength 0.71073
_diffrn_reflns_av_R_equivalents 0.0394
_diffrn_reflns_av_sigmaI/netI 0.0490
_diffrn_reflns_limit_h_max 15
_diffrn_reflns_limit_h_min -15
_diffrn_reflns_limit_k_max 14
_diffrn_reflns_limit_k_min -19
_diffrn_reflns_limit_l_max 19
_diffrn_reflns_limit_l_min -22
_diffrn_reflns_number 19027
_diffrn_reflns_theta_full 25.00
_diffrn_reflns_theta_max 25.00
_diffrn_reflns_theta_min 2.03
_diffrn_standards_number 0
_exptl_absorpt_coefficient_mu 1.012
_exptl_absorpt_correction_T_max 0.9703
_exptl_absorpt_correction_T_min 0.7647
_exptl_absorpt_correction_type multi-scan
_exptl_absorpt_process_details SADABS
_exptl_crystal_colour red
_exptl_crystal_density_diffrn 1.631
_exptl_crystal_density_method 'not measured'
_exptl_crystal_description block
_exptl_crystal_F_000 1900
_exptl_crystal_size_max 0.28
_exptl_crystal_size_mid 0.12
_exptl_crystal_size_min 0.03
_refine_diff_density_max 2.591
_refine_diff_density_min -0.959
_refine_diff_density_rms 0.152
_refine_ls_extinction_method none
_refine_ls_goodness_of_fit_ref 1.055
_refine_ls_hydrogen_treatment noref
_refine_ls_matrix_type full
_refine_ls_number_parameters 452
_refine_ls_number_reflns 6754
_refine_ls_number_restraints 10
_refine_ls_restrained_S_all 1.055
_refine_ls_R_factor_all 0.0853
_refine_ls_R_factor_gt 0.0634
_refine_ls_shift/su_max 0.001
_refine_ls_shift/su_mean 0.000
_refine_ls_structure_factor_coef Fsqd
_refine_ls_weighting_details 'calc w=1/[\s^2^(Fo^2^)+(0.0789P)^2^+30.5433P] where P=(Fo^2^+2Fc^2^)/3'
_refine_ls_weighting_scheme calc
_refine_ls_wR_factor_gt 0.1671
_refine_ls_wR_factor_ref 0.1854
_reflns_number_gt 5121
_reflns_number_total 6754
_reflns_threshold_expression >2sigma(I)
_cod_data_source_file ic901826y_si_001_4.cif
_cod_data_source_block 3
_cod_original_cell_volume 3853.3(10)
_cod_original_sg_symbol_H-M 'P 21/c'
_cod_database_code 4303878

loop_
_symmetry_equiv_pos_as_xyz
'x, y, z'
'-x, y+1/2, -z+1/2'
'-x, -y, -z'
'x, -y-1/2, z-1/2'

loop_
_atom_site_label
_atom_site_type_symbol
_atom_site_fract_x
_atom_site_fract_y
_atom_site_fract_z
_atom_site_U_iso_or_equiv
_atom_site_adp_type
_atom_site_occupancy
_atom_site_symmetry_multiplicity
_atom_site_calc_flag
_atom_site_refinement_flags
_atom_site_disorder_assembly
_atom_site_disorder_group
Mo1 Mo 0.46332(5) 0.66659(4) 0.42075(4) 0.0304(2) Uani 1 1 d . . .
Mo2 Mo 0.60961(5) 0.61924(4) 0.41650(4) 0.0316(2) Uani 1 1 d . . .
S2 S 0.28676(16) 0.40493(14) 0.44844(12) 0.0446(5) Uani 1 1 d . . .
S1 S 0.53680(17) 0.32233(12) 0.44072(11) 0.0389(5) Uani 1 1 d . . .
N2 N 0.3715(5) 0.5555(4) 0.4164(4) 0.0393(15) Uani 1 1 d . . .
N1 N 0.5828(5) 0.4871(4) 0.4085(4) 0.0392(15) Uani 1 1 d . . .
N5 N 0.4144(5) 0.6819(4) 0.3037(3) 0.0309(13) Uani 1 1 d . . .
N6 N 0.5704(5) 0.6325(4) 0.2997(3) 0.0340(14) Uani 1 1 d . . .
N7 N 0.5234(5) 0.7884(4) 0.4421(3) 0.0342(14) Uani 1 1 d . . .
N8 N 0.6799(5) 0.7377(4) 0.4373(3) 0.0342(14) Uani 1 1 d . . .
O5 O 0.0492(6) 0.8569(5) 0.1786(5) 0.084(2) Uani 1 1 d . . .
O6 O 0.8990(6) 0.6082(5) 0.1714(5) 0.078(2) Uani 1 1 d . . .
O7 O 0.2735(5) 1.0049(4) 0.5512(4) 0.0621(18) Uani 1 1 d . . .
C1S C 0.3564(10) 0.4725(9) 0.2373(7) 0.087(4) Uani 1 1 d . . .
H1S1 H 0.3870 0.4965 0.2869 0.104 Uiso 1 1 calc R . .
H1S2 H 0.3492 0.5177 0.2008 0.104 Uiso 1 1 calc R . .
C2 C 0.3353(5) 0.4939(5) 0.4289(4) 0.0329(16) Uani 1 1 d . . .
C1 C 0.5642(6) 0.4189(5) 0.4216(4) 0.0329(17) Uani 1 1 d . . .
C50 C 0.4815(7) 0.6645(5) 0.2653(4) 0.0395(19) Uani 1 1 d . . .
H50A H 0.4648 0.6753 0.2138 0.047 Uiso 1 1 calc R . .
C51 C 0.3196(6) 0.7218(5) 0.2677(4) 0.0370(18) Uani 1 1 d . . .
C52 C 0.3127(7) 0.7860(6) 0.2156(5) 0.048(2) Uani 1 1 d . . .
H52A H 0.3719 0.8013 0.2009 0.057 Uiso 1 1 calc R . .
C53 C 0.2215(8) 0.8267(7) 0.1859(6) 0.060(3) Uani 1 1 d . . .
H53A H 0.2177 0.8676 0.1491 0.072 Uiso 1 1 calc R . .
C54 C 0.1361(7) 0.8089(6) 0.2086(5) 0.055(2) Uani 1 1 d . . .
C55 C 0.1387(7) 0.7452(7) 0.2585(6) 0.058(3) Uani 1 1 d . . .
H55A H 0.0786 0.7310 0.2724 0.069 Uiso 1 1 calc R . .
C56 C 0.2312(7) 0.7014(6) 0.2888(5) 0.054(2) Uani 1 1 d . . .
H56A H 0.2334 0.6582 0.3234 0.065 Uiso 1 1 calc R . .
C57 C -0.0386(9) 0.8394(9) 0.1984(9) 0.100(5) Uani 1 1 d . . .
H57A H -0.0928 0.8782 0.1738 0.150 Uiso 1 1 calc R . .
H57B H -0.0252 0.8447 0.2520 0.150 Uiso 1 1 calc R . .
H57C H -0.0606 0.7828 0.1834 0.150 Uiso 1 1 calc R . .
C61 C 0.6482(6) 0.6226(5) 0.2612(4) 0.0388(18) Uani 1 1 d . . .
C62 C 0.6676(6) 0.6839(5) 0.2149(4) 0.0414(19) Uani 1 1 d . . .
H62A H 0.6245 0.7311 0.2038 0.050 Uiso 1 1 calc R . .
C63 C 0.7502(7) 0.6761(6) 0.1848(5) 0.050(2) Uani 1 1 d . . .
H63A H 0.7620 0.7175 0.1523 0.060 Uiso 1 1 calc R . .
C64 C 0.8155(7) 0.6082(7) 0.2018(5) 0.057(2) Uani 1 1 d . . .
C65 C 0.7956(8) 0.5452(7) 0.2469(6) 0.065(3) Uani 1 1 d . . .
H65A H 0.8386 0.4979 0.2577 0.079 Uiso 1 1 calc R . .
C66 C 0.7110(8) 0.5532(6) 0.2761(6) 0.058(3) Uani 1 1 d . . .
H66A H 0.6966 0.5105 0.3064 0.070 Uiso 1 1 calc R . .
C67 C 0.9760(9) 0.5459(10) 0.1959(8) 0.102(5) Uani 1 1 d . . .
H67A H 1.0301 0.5534 0.1711 0.152 Uiso 1 1 calc R . .
H67B H 0.9450 0.4911 0.1840 0.152 Uiso 1 1 calc R . .
H67C H 1.0055 0.5505 0.2494 0.152 Uiso 1 1 calc R . .
C70 C 0.6232(6) 0.8005(5) 0.4502(4) 0.0362(17) Uani 1 1 d . A .
H70A H 0.6535 0.8530 0.4648 0.043 Uiso 1 1 calc R . .
C71 C 0.4636(6) 0.8511(4) 0.4660(4) 0.0333(17) Uani 1 1 d . . .
C72 C 0.3647(7) 0.8683(5) 0.4230(5) 0.046(2) Uani 1 1 d . . .
H72A H 0.3409 0.8446 0.3753 0.055 Uiso 1 1 calc R . .
C73 C 0.3002(7) 0.9198(6) 0.4492(6) 0.054(2) Uani 1 1 d . . .
H73A H 0.2325 0.9301 0.4195 0.065 Uiso 1 1 calc R . .
C74 C 0.3339(7) 0.9556(5) 0.5175(5) 0.046(2) Uani 1 1 d . . .
C75 C 0.4341(7) 0.9418(5) 0.5606(5) 0.044(2) Uani 1 1 d . . .
H75A H 0.4586 0.9675 0.6075 0.053 Uiso 1 1 calc R . .
C76 C 0.4986(7) 0.8890(5) 0.5337(5) 0.0417(19) Uani 1 1 d . . .
H76A H 0.5670 0.8796 0.5626 0.050 Uiso 1 1 calc R . .
C77 C 0.1648(9) 1.0053(9) 0.5151(8) 0.092(4) Uani 1 1 d . . .
H77A H 0.1300 1.0414 0.5423 0.138 Uiso 1 1 calc R . .
H77B H 0.1378 0.9490 0.5140 0.138 Uiso 1 1 calc R . .
H77C H 0.1529 1.0259 0.4645 0.138 Uiso 1 1 calc R . .
C81 C 0.7902(6) 0.7473(8) 0.4496(8) 0.0337(18) Uani 0.558(10) 1 d PG A 1
C82 C 0.8424(7) 0.7106(9) 0.4028(6) 0.061(4) Uani 0.558(10) 1 d PG A 1
H82A H 0.8052 0.6815 0.3600 0.073 Uiso 0.558(10) 1 calc PR A 1
C83 C 0.9496(8) 0.7169(10) 0.4193(7) 0.069(5) Uani 0.558(10) 1 d PG A 1
H83A H 0.9849 0.6921 0.3876 0.083 Uiso 0.558(10) 1 calc PR A 1
C84 C 1.0046(6) 0.7599(11) 0.4825(8) 0.061(6) Uani 0.558(10) 1 d PGD A 1
C85 C 0.9525(10) 0.7966(10) 0.5293(7) 0.067(7) Uani 0.558(10) 1 d PG A 1
H85A H 0.9897 0.8257 0.5721 0.080 Uiso 0.558(10) 1 calc PR A 1
C86 C 0.8453(10) 0.7903(8) 0.5128(8) 0.048(4) Uani 0.558(10) 1 d PG A 1
H86A H 0.8100 0.8150 0.5445 0.057 Uiso 0.558(10) 1 calc PR A 1
C81B C 0.7872(8) 0.7545(11) 0.4471(10) 0.0337(18) Uani 0.442(10) 1 d PG A 2
C82B C 0.8176(9) 0.7688(13) 0.3826(8) 0.061(4) Uani 0.442(10) 1 d PG A 2
H82B H 0.7677 0.7705 0.3361 0.073 Uiso 0.442(10) 1 calc PR A 2
C83B C 0.9217(11) 0.7806(13) 0.3871(8) 0.069(5) Uani 0.442(10) 1 d PG A 2
H83B H 0.9422 0.7903 0.3435 0.083 Uiso 0.442(10) 1 calc PR A 2
C84B C 0.9954(7) 0.7781(15) 0.4560(11) 0.061(6) Uani 0.442(10) 1 d PGD A 2
C85B C 0.9650(11) 0.7638(14) 0.5204(8) 0.067(7) Uani 0.442(10) 1 d PG A 2
H85B H 1.0149 0.7621 0.5670 0.080 Uiso 0.442(10) 1 calc PR A 2
C86B C 0.8609(13) 0.7520(12) 0.5160(8) 0.048(4) Uani 0.442(10) 1 d PG A 2
H86B H 0.8403 0.7423 0.5595 0.057 Uiso 0.442(10) 1 calc PR A 2
O8 O 1.1098(6) 0.7729(9) 0.5109(8) 0.072(3) Uani 0.491(12) 1 d PD A 1
C87 C 1.1756(11) 0.7227(18) 0.481(3) 0.189(11) Uiso 0.491(12) 1 d PD A 1
H87A H 1.2469 0.7405 0.5011 0.284 Uiso 0.491(12) 1 calc PR A 1
H87B H 1.1559 0.7285 0.4269 0.284 Uiso 0.491(12) 1 calc PR A 1
H87C H 1.1690 0.6647 0.4938 0.284 Uiso 0.491(12) 1 calc PR A 1
O8B O 1.0973(8) 0.7908(11) 0.4565(10) 0.072(3) Uani 0.509(12) 1 d PD A 2
C87B C 1.1661(17) 0.727(3) 0.4700(19) 0.189(11) Uiso 0.509(12) 1 d PD A 2
H87D H 1.2334 0.7471 0.4683 0.284 Uiso 0.509(12) 1 calc PR A 2
H87E H 1.1427 0.6837 0.4325 0.284 Uiso 0.509(12) 1 calc PR A 2
H87F H 1.1713 0.7036 0.5190 0.284 Uiso 0.509(12) 1 calc PR A 2
Cl1 Cl 0.4404(3) 0.3990(2) 0.21998(17) 0.0860(9) Uani 1 1 d . . .
Cl2 Cl 0.2353(3) 0.4350(4) 0.2337(3) 0.157(2) Uani 1 1 d . . .
C2S C 1.0287(16) 0.4874(12) 0.4601(10) 0.089(8) Uiso 0.50 1 d PD . 1
H2S1 H 1.0718 0.5301 0.4457 0.107 Uiso 0.50 1 calc PR . 1
H2S2 H 1.0500 0.4297 0.4552 0.107 Uiso 0.50 1 calc PR . 1
Cl3 Cl 1.0909(19) 0.4942(16) 0.5556(9) 0.328(12) Uiso 0.50 1 d PD . 1
Cl4 Cl 1.0680(13) 0.5670(10) 0.4097(8) 0.219(6) Uiso 0.50 1 d PD B 1

loop_
_atom_site_aniso_label
_atom_site_aniso_U_11
_atom_site_aniso_U_22
_atom_site_aniso_U_33
_atom_site_aniso_U_23
_atom_site_aniso_U_13
_atom_site_aniso_U_12
Mo1 0.0287(3) 0.0282(4) 0.0367(4) 0.0015(3) 0.0131(3) -0.0016(3)
Mo2 0.0311(4) 0.0274(4) 0.0395(4) 0.0034(3) 0.0153(3) -0.0004(3)
S2 0.0407(11) 0.0415(12) 0.0484(12) 0.0041(10) 0.0069(9) -0.0151(9)
S1 0.0493(12) 0.0290(10) 0.0417(11) -0.0005(9) 0.0179(9) -0.0050(9)
N2 0.035(3) 0.043(4) 0.041(4) 0.000(3) 0.012(3) -0.004(3)
N1 0.044(4) 0.031(4) 0.044(4) 0.001(3) 0.014(3) -0.005(3)
N5 0.033(3) 0.029(3) 0.035(3) 0.004(3) 0.016(3) 0.002(3)
N6 0.040(4) 0.031(3) 0.039(3) 0.006(3) 0.023(3) 0.007(3)
N7 0.032(3) 0.028(3) 0.042(4) 0.007(3) 0.010(3) 0.003(3)
N8 0.031(3) 0.032(3) 0.042(4) 0.008(3) 0.014(3) -0.004(3)
O5 0.055(5) 0.079(6) 0.103(6) 0.009(5) -0.005(4) 0.018(4)
O6 0.064(4) 0.095(6) 0.093(5) 0.028(5) 0.050(4) 0.026(4)
O7 0.051(4) 0.044(4) 0.100(5) -0.019(4) 0.034(4) 0.003(3)
C1S 0.103(9) 0.086(9) 0.081(8) -0.026(7) 0.040(7) -0.031(8)
C2 0.028(4) 0.035(4) 0.036(4) -0.002(3) 0.008(3) -0.001(3)
C1 0.032(4) 0.040(5) 0.029(4) -0.006(3) 0.013(3) 0.001(3)
C50 0.050(5) 0.036(4) 0.034(4) -0.003(3) 0.014(4) -0.011(4)
C51 0.037(4) 0.041(5) 0.031(4) -0.001(3) 0.007(3) -0.004(4)
C52 0.044(5) 0.044(5) 0.053(5) 0.009(4) 0.009(4) -0.002(4)
C53 0.063(6) 0.054(6) 0.057(6) 0.009(5) 0.005(5) 0.008(5)
C54 0.046(5) 0.051(6) 0.057(6) -0.002(5) -0.002(4) 0.009(4)
C55 0.029(4) 0.074(7) 0.068(6) -0.001(5) 0.009(4) -0.001(4)
C56 0.044(5) 0.059(6) 0.057(6) 0.017(5) 0.011(4) -0.002(4)
C57 0.047(7) 0.105(11) 0.140(13) -0.006(9) 0.013(7) 0.017(7)
C61 0.044(4) 0.035(4) 0.041(4) -0.001(4) 0.019(4) 0.002(4)
C62 0.044(5) 0.041(5) 0.041(4) 0.004(4) 0.014(4) 0.003(4)
C63 0.051(5) 0.055(6) 0.048(5) 0.013(4) 0.023(4) 0.004(4)
C64 0.053(5) 0.070(7) 0.056(6) 0.002(5) 0.029(5) 0.008(5)
C65 0.067(6) 0.063(7) 0.081(7) 0.017(6) 0.044(6) 0.024(5)
C66 0.069(6) 0.047(5) 0.074(7) 0.016(5) 0.045(5) 0.016(5)
C67 0.067(7) 0.143(14) 0.110(10) 0.031(10) 0.051(7) 0.042(8)
C70 0.038(4) 0.027(4) 0.045(4) 0.006(3) 0.013(4) 0.000(3)
C71 0.038(4) 0.019(4) 0.046(4) 0.003(3) 0.016(3) -0.006(3)
C72 0.041(5) 0.041(5) 0.056(5) -0.012(4) 0.013(4) 0.000(4)
C73 0.037(5) 0.052(6) 0.070(6) -0.011(5) 0.009(4) 0.006(4)
C74 0.056(5) 0.030(4) 0.062(6) -0.006(4) 0.031(5) -0.007(4)
C75 0.056(5) 0.034(4) 0.046(5) -0.003(4) 0.020(4) -0.002(4)
C76 0.044(5) 0.033(4) 0.048(5) 0.005(4) 0.013(4) 0.002(4)
C77 0.075(8) 0.088(9) 0.121(11) -0.031(8) 0.040(8) 0.018(7)
C81 0.032(4) 0.033(5) 0.037(4) 0.006(4) 0.011(3) -0.001(3)
C82 0.031(7) 0.102(14) 0.045(8) 0.002(9) 0.001(6) 0.001(8)
C83 0.046(8) 0.107(15) 0.061(10) -0.006(9) 0.027(7) 0.001(9)
C84 0.031(5) 0.071(12) 0.078(15) -0.011(11) 0.009(7) -0.002(6)
C85 0.043(7) 0.09(2) 0.059(8) 0.003(10) 0.007(6) -0.029(10)
C86 0.046(7) 0.047(13) 0.055(6) 0.012(9) 0.022(6) -0.001(9)
C81B 0.032(4) 0.033(5) 0.037(4) 0.006(4) 0.011(3) -0.001(3)
C82B 0.031(7) 0.102(14) 0.045(8) 0.002(9) 0.001(6) 0.001(8)
C83B 0.046(8) 0.107(15) 0.061(10) -0.006(9) 0.027(7) 0.001(9)
C84B 0.031(5) 0.071(12) 0.078(15) -0.011(11) 0.009(7) -0.002(6)
C85B 0.043(7) 0.09(2) 0.059(8) 0.003(10) 0.007(6) -0.029(10)
C86B 0.046(7) 0.047(13) 0.055(6) 0.012(9) 0.022(6) -0.001(9)
O8 0.050(5) 0.089(8) 0.089(9) 0.011(8) 0.039(7) 0.002(5)
O8B 0.050(5) 0.089(8) 0.089(9) 0.011(8) 0.039(7) 0.002(5)
Cl1 0.104(2) 0.088(2) 0.0655(17) 0.0063(16) 0.0234(16) 0.0245(19)
Cl2 0.084(3) 0.243(7) 0.138(4) 0.046(4) 0.023(3) -0.042(3)

loop_
_atom_type_symbol
_atom_type_description
_atom_type_scat_dispersion_real
_atom_type_scat_dispersion_imag
_atom_type_scat_source
C C 0.0033 0.0016 'International Tables Vol C Tables 4.2.6.8 and 6.1.1.4'
H H 0.0000 0.0000 'International Tables Vol C Tables 4.2.6.8 and 6.1.1.4'
N N 0.0061 0.0033 'International Tables Vol C Tables 4.2.6.8 and 6.1.1.4'
O O 0.0106 0.0060 'International Tables Vol C Tables 4.2.6.8 and 6.1.1.4'
S S 0.1246 0.1234 'International Tables Vol C Tables 4.2.6.8 and 6.1.1.4'
Mo Mo -1.6832 0.6857 'International Tables Vol C Tables 4.2.6.8 and 6.1.1.4'
Cl Cl 0.1484 0.1585 'International Tables Vol C Tables 4.2.6.8 and 6.1.1.4'

loop_
_geom_angle_atom_site_label_1
_geom_angle_atom_site_label_2
_geom_angle_atom_site_label_3
_geom_angle
_geom_angle_site_symmetry_1
_geom_angle_site_symmetry_3
_geom_angle_publ_flag
N7 Mo1 N5 94.7(2) . . ?
N7 Mo1 Mo2 91.58(17) . . ?
N5 Mo1 Mo2 91.77(16) . . ?
N7 Mo1 N2 163.3(2) . . ?
N5 Mo1 N2 92.5(2) . . ?
Mo2 Mo1 N2 103.24(18) . . ?
N7 Mo1 S1 81.55(18) . 3_666 ?
N5 Mo1 S1 159.53(17) . 3_666 ?
Mo2 Mo1 S1 108.39(6) . 3_666 ?
N2 Mo1 S1 86.39(18) . 3_666 ?
N8 Mo2 N6 94.1(2) . . ?
N8 Mo2 Mo1 92.50(17) . . ?
N6 Mo2 Mo1 91.81(17) . . ?
N8 Mo2 N1 163.6(2) . . ?
N6 Mo2 N1 92.2(2) . . ?
Mo1 Mo2 N1 102.43(18) . . ?
N8 Mo2 S2 81.95(18) . 3_666 ?
N6 Mo2 S2 161.84(18) . 3_666 ?
Mo1 Mo2 S2 106.01(6) . 3_666 ?
N1 Mo2 S2 87.38(18) . 3_666 ?
C2 S2 Mo2 102.0(3) . 3_666 ?
C1 S1 Mo1 102.3(3) . 3_666 ?
C2 N2 Mo1 165.7(6) . . ?
C1 N1 Mo2 162.8(6) . . ?
C50 N5 C51 119.6(6) . . ?
C50 N5 Mo1 118.0(5) . . ?
C51 N5 Mo1 121.7(5) . . ?
C50 N6 C61 119.8(7) . . ?
C50 N6 Mo2 119.1(5) . . ?
C61 N6 Mo2 119.9(5) . . ?
C70 N7 C71 119.9(7) . . ?
C70 N7 Mo1 118.8(5) . . ?
C71 N7 Mo1 119.4(5) . . ?
C70 N8 C81B 116.3(9) . . ?
C70 N8 C81 120.4(8) . . ?
C70 N8 Mo2 117.9(5) . . ?
C81B N8 Mo2 125.4(8) . . ?
C81 N8 Mo2 120.9(6) . . ?
C57 O5 C54 118.3(10) . . ?
C64 O6 C67 117.8(9) . . ?
C74 O7 C77 115.8(8) . . ?
Cl2 C1S Cl1 114.6(8) . . ?
Cl2 C1S H1S1 108.6 . . ?
Cl1 C1S H1S1 108.6 . . ?
Cl2 C1S H1S2 108.6 . . ?
Cl1 C1S H1S2 108.6 . . ?
H1S1 C1S H1S2 107.6 . . ?
N2 C2 S2 178.3(7) . . ?
N1 C1 S1 179.4(7) . . ?
N6 C50 N5 119.1(7) . . ?
N6 C50 H50A 120.5 . . ?
N5 C50 H50A 120.5 . . ?
C56 C51 C52 118.2(8) . . ?
C56 C51 N5 119.0(7) . . ?
C52 C51 N5 122.6(7) . . ?
C53 C52 C51 120.9(9) . . ?
C53 C52 H52A 119.6 . . ?
C51 C52 H52A 119.6 . . ?
C54 C53 C52 121.0(9) . . ?
C54 C53 H53A 119.5 . . ?
C52 C53 H53A 119.5 . . ?
C53 C54 C55 120.0(9) . . ?
C53 C54 O5 116.7(9) . . ?
C55 C54 O5 123.3(10) . . ?
C54 C55 C56 119.9(9) . . ?
C54 C55 H55A 120.1 . . ?
C56 C55 H55A 120.1 . . ?
C51 C56 C55 119.9(9) . . ?
C51 C56 H56A 120.0 . . ?
C55 C56 H56A 120.0 . . ?
O5 C57 H57A 109.5 . . ?
O5 C57 H57B 109.5 . . ?
H57A C57 H57B 109.5 . . ?
O5 C57 H57C 109.5 . . ?
H57A C57 H57C 109.5 . . ?
H57B C57 H57C 109.5 . . ?
C66 C61 C62 119.3(8) . . ?
C66 C61 N6 118.7(7) . . ?
C62 C61 N6 121.7(7) . . ?
C61 C62 C63 120.2(8) . . ?
C61 C62 H62A 119.9 . . ?
C63 C62 H62A 119.9 . . ?
C64 C63 C62 120.6(8) . . ?
C64 C63 H63A 119.7 . . ?
C62 C63 H63A 119.7 . . ?
C63 C64 C65 119.8(8) . . ?
C63 C64 O6 116.1(9) . . ?
C65 C64 O6 124.1(9) . . ?
C64 C65 C66 119.0(9) . . ?
C64 C65 H65A 120.5 . . ?
C66 C65 H65A 120.5 . . ?
C61 C66 C65 121.0(9) . . ?
C61 C66 H66A 119.5 . . ?
C65 C66 H66A 119.5 . . ?
O6 C67 H67A 109.5 . . ?
O6 C67 H67B 109.5 . . ?
H67A C67 H67B 109.5 . . ?
O6 C67 H67C 109.5 . . ?
H67A C67 H67C 109.5 . . ?
H67B C67 H67C 109.5 . . ?
N7 C70 N8 118.9(7) . . ?
N7 C70 H70A 120.6 . . ?
N8 C70 H70A 120.6 . . ?
C76 C71 C72 118.7(8) . . ?
C76 C71 N7 121.4(7) . . ?
C72 C71 N7 119.6(7) . . ?
C71 C72 C73 120.9(8) . . ?
C71 C72 H72A 119.5 . . ?
C73 C72 H72A 119.5 . . ?
C74 C73 C72 120.3(9) . . ?
C74 C73 H73A 119.8 . . ?
C72 C73 H73A 119.8 . . ?
C73 C74 C75 119.9(8) . . ?
C73 C74 O7 125.1(8) . . ?
C75 C74 O7 114.9(8) . . ?
C74 C75 C76 119.2(8) . . ?
C74 C75 H75A 120.4 . . ?
C76 C75 H75A 120.4 . . ?
C71 C76 C75 120.8(8) . . ?
C71 C76 H76A 119.6 . . ?
C75 C76 H76A 119.6 . . ?
O7 C77 H77A 109.5 . . ?
O7 C77 H77B 109.5 . . ?
H77A C77 H77B 109.5 . . ?
O7 C77 H77C 109.5 . . ?
H77A C77 H77C 109.5 . . ?
H77B C77 H77C 109.5 . . ?
C82 C81 C86 120.0 . . ?
C82 C81 N8 121.8(9) . . ?
C86 C81 N8 118.0(9) . . ?
C81 C82 C83 120.0 . . ?
C81 C82 H82A 120.0 . . ?
C83 C82 H82A 120.0 . . ?
C84 C83 C82 120.0 . . ?
C84 C83 H83A 120.0 . . ?
C82 C83 H83A 120.0 . . ?
O8 C84 C83 130.5(9) . . ?
O8 C84 C85 109.5(9) . . ?
C83 C84 C85 120.0 . . ?
C86 C85 C84 120.0 . . ?
C86 C85 H85A 120.0 . . ?
C84 C85 H85A 120.0 . . ?
C85 C86 C81 120.0 . . ?
C85 C86 H86A 120.0 . . ?
C81 C86 H86A 120.0 . . ?
C82B C81B C86B 120.0 . . ?
C82B C81B N8 116.5(12) . . ?
C86B C81B N8 123.4(12) . . ?
C83B C82B C81B 120.0 . . ?
C83B C82B H82B 120.0 . . ?
C81B C82B H82B 120.0 . . ?
C82B C83B C84B 120.0 . . ?
C82B C83B H83B 120.0 . . ?
C84B C83B H83B 120.0 . . ?
O8B C84B C83B 117.0(14) . . ?
O8B C84B C85B 123.0(14) . . ?
C83B C84B C85B 120.0 . . ?
C84B C85B C86B 120.0 . . ?
C84B C85B H85B 120.0 . . ?
C86B C85B H85B 120.0 . . ?
C85B C86B C81B 120.0 . . ?
C85B C86B H86B 120.0 . . ?
C81B C86B H86B 120.0 . . ?
C84 O8 C87 116.43(13) . . ?
O8 C87 H87A 109.5 . . ?
O8 C87 H87B 109.5 . . ?
H87A C87 H87B 109.5 . . ?
O8 C87 H87C 109.5 . . ?
H87A C87 H87C 109.5 . . ?
H87B C87 H87C 109.5 . . ?
C87B O8B C84B 121(3) . . ?
O8B C87B H87D 109.5 . . ?
O8B C87B H87E 109.5 . . ?
H87D C87B H87E 109.5 . . ?
O8B C87B H87F 109.5 . . ?
H87D C87B H87F 109.5 . . ?
H87E C87B H87F 109.5 . . ?
Cl3 C2S C2S 59.6(13) 3_766 3_766 ?
Cl3 C2S H2S1 117.8 3_766 . ?
Cl3 C2S H2S2 117.8 3_766 . ?
C2S C2S H2S2 117.8 3_766 . ?
H2S1 C2S H2S2 114.9 . . ?

loop_
_geom_bond_atom_site_label_1
_geom_bond_atom_site_label_2
_geom_bond_distance
_geom_bond_site_symmetry_2
_geom_bond_publ_flag
Mo1 N7 2.105(6) . ?
Mo1 N5 2.113(6) . ?
Mo1 Mo2 2.1268(9) . ?
Mo1 N2 2.153(7) . ?
Mo1 S1 2.590(2) 3_666 ?
Mo2 N8 2.106(6) . ?
Mo2 N6 2.106(6) . ?
Mo2 N1 2.144(7) . ?
Mo2 S2 2.550(2) 3_666 ?
S2 C2 1.648(8) . ?
S2 Mo2 2.550(2) 3_666 ?
S1 C1 1.650(8) . ?
S1 Mo1 2.590(2) 3_666 ?
N2 C2 1.151(10) . ?
N1 C1 1.161(10) . ?
N5 C50 1.326(10) . ?
N5 C51 1.417(10) . ?
N6 C50 1.295(10) . ?
N6 C61 1.429(10) . ?
N7 C70 1.321(10) . ?
N7 C71 1.430(10) . ?
N8 C70 1.323(10) . ?
N8 C81B 1.427(11) . ?
N8 C81 1.444(9) . ?
O5 C57 1.359(14) . ?
O5 C54 1.379(11) . ?
O6 C64 1.388(11) . ?
O6 C67 1.419(14) . ?
O7 C74 1.399(10) . ?
O7 C77 1.429(13) . ?
C1S Cl2 1.718(13) . ?
C1S Cl1 1.720(14) . ?
C1S H1S1 0.9800 . ?
C1S H1S2 0.9800 . ?
C50 H50A 0.9400 . ?
C51 C56 1.388(12) . ?
C51 C52 1.401(11) . ?
C52 C53 1.362(13) . ?
C52 H52A 0.9400 . ?
C53 C54 1.358(14) . ?
C53 H53A 0.9400 . ?
C54 C55 1.376(14) . ?
C55 C56 1.403(13) . ?
C55 H55A 0.9400 . ?
C56 H56A 0.9400 . ?
C57 H57A 0.9700 . ?
C57 H57B 0.9700 . ?
C57 H57C 0.9700 . ?
C61 C66 1.377(12) . ?
C61 C62 1.379(11) . ?
C62 C63 1.380(12) . ?
C62 H62A 0.9400 . ?
C63 C64 1.378(13) . ?
C63 H63A 0.9400 . ?
C64 C65 1.385(14) . ?
C65 C66 1.394(13) . ?
C65 H65A 0.9400 . ?
C66 H66A 0.9400 . ?
C67 H67A 0.9700 . ?
C67 H67B 0.9700 . ?
C67 H67C 0.9700 . ?
C70 H70A 0.9400 . ?
C71 C76 1.364(11) . ?
C71 C72 1.377(11) . ?
C72 C73 1.379(12) . ?
C72 H72A 0.9400 . ?
C73 C74 1.356(13) . ?
C73 H73A 0.9400 . ?
C74 C75 1.382(13) . ?
C75 C76 1.397(12) . ?
C75 H75A 0.9400 . ?
C76 H76A 0.9400 . ?
C77 H77A 0.9700 . ?
C77 H77B 0.9700 . ?
C77 H77C 0.9700 . ?
C81 C82 1.3900 . ?
C81 C86 1.3900 . ?
C82 C83 1.3900 . ?
C82 H82A 0.9400 . ?
C83 C84 1.3900 . ?
C83 H83A 0.9400 . ?
C84 O8 1.3802(11) . ?
C84 C85 1.3900 . ?
C85 C86 1.3900 . ?
C85 H85A 0.9400 . ?
C86 H86A 0.9400 . ?
C81B C82B 1.3900 . ?
C81B C86B 1.3900 . ?
C82B C83B 1.3900 . ?
C82B H82B 0.9400 . ?
C83B C84B 1.3900 . ?
C83B H83B 0.9400 . ?
C84B O8B 1.3801(11) . ?
C84B C85B 1.3900 . ?
C85B C86B 1.3900 . ?
C85B H85B 0.9400 . ?
C86B H86B 0.9400 . ?
O8 C87 1.4197(10) . ?
C87 H87A 0.9700 . ?
C87 H87B 0.9700 . ?
C87 H87C 0.9700 . ?
O8B C87B 1.36(4) . ?
C87B H87D 0.9700 . ?
C87B H87E 0.9700 . ?
C87B H87F 0.9700 . ?
C2S Cl3 1.58(3) 3_766 ?
C2S H2S1 0.9800 . ?
C2S H2S2 0.9800 . ?
Cl3 C2S 1.58(3) 3_766 ?

loop_
_geom_torsion_atom_site_label_1
_geom_torsion_atom_site_label_2
_geom_torsion_atom_site_label_3
_geom_torsion_atom_site_label_4
_geom_torsion
_geom_torsion_site_symmetry_1
_geom_torsion_site_symmetry_2
_geom_torsion_site_symmetry_3
_geom_torsion_site_symmetry_4
_geom_torsion_publ_flag
N7 Mo1 Mo2 N8 -0.1(2) . . . . ?
N5 Mo1 Mo2 N8 94.6(2) . . . . ?
N2 Mo1 Mo2 N8 -172.3(2) . . . . ?
S1 Mo1 Mo2 N8 -81.77(18) 3_666 . . . ?
N7 Mo1 Mo2 N6 -94.3(2) . . . . ?
N5 Mo1 Mo2 N6 0.5(2) . . . . ?
N2 Mo1 Mo2 N6 93.5(3) . . . . ?
S1 Mo1 Mo2 N6 -175.93(18) 3_666 . . . ?
N7 Mo1 Mo2 N1 173.0(2) . . . . ?
N5 Mo1 Mo2 N1 -92.2(2) . . . . ?
N2 Mo1 Mo2 N1 0.8(3) . . . . ?
S1 Mo1 Mo2 N1 91.41(19) 3_666 . . . ?
N7 Mo1 Mo2 S2 82.19(18) . . . 3_666 ?
N5 Mo1 Mo2 S2 176.96(17) . . . 3_666 ?
N2 Mo1 Mo2 S2 -90.01(19) . . . 3_666 ?
S1 Mo1 Mo2 S2 0.57(8) 3_666 . . 3_666 ?
N7 Mo1 N2 C2 -80(3) . . . . ?
N5 Mo1 N2 C2 165(3) . . . . ?
Mo2 Mo1 N2 C2 72(3) . . . . ?
S1 Mo1 N2 C2 -36(3) 3_666 . . . ?
N8 Mo2 N1 C1 92(2) . . . . ?
N6 Mo2 N1 C1 -155(2) . . . . ?
Mo1 Mo2 N1 C1 -63(2) . . . . ?
S2 Mo2 N1 C1 43(2) 3_666 . . . ?
N7 Mo1 N5 C50 88.4(6) . . . . ?
Mo2 Mo1 N5 C50 -3.3(5) . . . . ?
N2 Mo1 N5 C50 -106.6(6) . . . . ?
S1 Mo1 N5 C50 166.9(4) 3_666 . . . ?
N7 Mo1 N5 C51 -81.6(6) . . . . ?
Mo2 Mo1 N5 C51 -173.4(5) . . . . ?
N2 Mo1 N5 C51 83.3(6) . . . . ?
S1 Mo1 N5 C51 -3.2(9) 3_666 . . . ?
N8 Mo2 N6 C50 -90.4(6) . . . . ?
Mo1 Mo2 N6 C50 2.3(6) . . . . ?
N1 Mo2 N6 C50 104.8(6) . . . . ?
S2 Mo2 N6 C50 -166.9(5) 3_666 . . . ?
N8 Mo2 N6 C61 77.0(6) . . . . ?
Mo1 Mo2 N6 C61 169.6(5) . . . . ?
N1 Mo2 N6 C61 -87.9(6) . . . . ?
S2 Mo2 N6 C61 0.5(10) 3_666 . . . ?
N5 Mo1 N7 C70 -95.1(6) . . . . ?
Mo2 Mo1 N7 C70 -3.2(6) . . . . ?
N2 Mo1 N7 C70 149.4(8) . . . . ?
S1 Mo1 N7 C70 105.1(6) 3_666 . . . ?
N5 Mo1 N7 C71 100.5(5) . . . . ?
Mo2 Mo1 N7 C71 -167.6(5) . . . . ?
N2 Mo1 N7 C71 -15.0(12) . . . . ?
S1 Mo1 N7 C71 -59.3(5) 3_666 . . . ?
N6 Mo2 N8 C70 95.6(6) . . . . ?
Mo1 Mo2 N8 C70 3.6(6) . . . . ?
N1 Mo2 N8 C70 -152.2(8) . . . . ?
S2 Mo2 N8 C70 -102.3(6) 3_666 . . . ?
N6 Mo2 N8 C81B -92.0(10) . . . . ?
Mo1 Mo2 N8 C81B 176.0(10) . . . . ?
N1 Mo2 N8 C81B 20.3(15) . . . . ?
S2 Mo2 N8 C81B 70.2(10) 3_666 . . . ?
N6 Mo2 N8 C81 -94.8(8) . . . . ?
Mo1 Mo2 N8 C81 173.3(8) . . . . ?
N1 Mo2 N8 C81 17.5(13) . . . . ?
S2 Mo2 N8 C81 67.4(8) 3_666 . . . ?
C61 N6 C50 N5 -172.6(7) . . . . ?
Mo2 N6 C50 N5 -5.3(10) . . . . ?
C51 N5 C50 N6 176.0(7) . . . . ?
Mo1 N5 C50 N6 5.7(10) . . . . ?
C50 N5 C51 C56 145.3(8) . . . . ?
Mo1 N5 C51 C56 -44.8(10) . . . . ?
C50 N5 C51 C52 -39.9(11) . . . . ?
Mo1 N5 C51 C52 130.0(7) . . . . ?
C56 C51 C52 C53 -0.7(13) . . . . ?
N5 C51 C52 C53 -175.6(8) . . . . ?
C51 C52 C53 C54 3.3(15) . . . . ?
C52 C53 C54 C55 -4.5(16) . . . . ?
C52 C53 C54 O5 176.1(9) . . . . ?
C57 O5 C54 C53 178.1(11) . . . . ?
C57 O5 C54 C55 -1.2(16) . . . . ?
C53 C54 C55 C56 3.2(15) . . . . ?
O5 C54 C55 C56 -177.5(9) . . . . ?
C52 C51 C56 C55 -0.5(14) . . . . ?
N5 C51 C56 C55 174.5(8) . . . . ?
C54 C55 C56 C51 -0.7(15) . . . . ?
C50 N6 C61 C66 -143.3(9) . . . . ?
Mo2 N6 C61 C66 49.4(10) . . . . ?
C50 N6 C61 C62 42.4(11) . . . . ?
Mo2 N6 C61 C62 -124.8(7) . . . . ?
C66 C61 C62 C63 -1.0(13) . . . . ?
N6 C61 C62 C63 173.3(8) . . . . ?
C61 C62 C63 C64 -1.4(14) . . . . ?
C62 C63 C64 C65 2.9(16) . . . . ?
C62 C63 C64 O6 -177.1(9) . . . . ?
C67 O6 C64 C63 171.1(11) . . . . ?
C67 O6 C64 C65 -8.8(17) . . . . ?
C63 C64 C65 C66 -1.8(17) . . . . ?
O6 C64 C65 C66 178.1(10) . . . . ?
C62 C61 C66 C65 2.0(15) . . . . ?
N6 C61 C66 C65 -172.4(9) . . . . ?
C64 C65 C66 C61 -0.6(17) . . . . ?
C71 N7 C70 N8 170.9(7) . . . . ?
Mo1 N7 C70 N8 6.6(10) . . . . ?
C81B N8 C70 N7 -179.8(10) . . . . ?
C81 N8 C70 N7 -176.5(8) . . . . ?
Mo2 N8 C70 N7 -6.7(9) . . . . ?
C70 N7 C71 C76 -46.2(10) . . . . ?
Mo1 N7 C71 C76 118.0(7) . . . . ?
C70 N7 C71 C72 139.9(8) . . . . ?
Mo1 N7 C71 C72 -55.9(9) . . . . ?
C76 C71 C72 C73 -3.0(13) . . . . ?
N7 C71 C72 C73 171.1(8) . . . . ?
C71 C72 C73 C74 1.1(15) . . . . ?
C72 C73 C74 C75 1.3(14) . . . . ?
C72 C73 C74 O7 -176.2(9) . . . . ?
C77 O7 C74 C73 10.5(14) . . . . ?
C77 O7 C74 C75 -167.1(9) . . . . ?
C73 C74 C75 C76 -1.6(13) . . . . ?
O7 C74 C75 C76 176.1(7) . . . . ?
C72 C71 C76 C75 2.6(12) . . . . ?
N7 C71 C76 C75 -171.3(7) . . . . ?
C74 C75 C76 C71 -0.4(12) . . . . ?
C70 N8 C81 C82 -142.7(8) . . . . ?
C81B N8 C81 C82 -106(14) . . . . ?
Mo2 N8 C81 C82 47.9(11) . . . . ?
C70 N8 C81 C86 41.3(12) . . . . ?
C81B N8 C81 C86 78(14) . . . . ?
Mo2 N8 C81 C86 -128.1(8) . . . . ?
C86 C81 C82 C83 0.0 . . . . ?
N8 C81 C82 C83 -175.9(12) . . . . ?
C81 C82 C83 C84 0.0 . . . . ?
C82 C83 C84 O8 178.4(19) . . . . ?
C82 C83 C84 C85 0.0 . . . . ?
O8 C84 C85 C86 -178.7(16) . . . . ?
C83 C84 C85 C86 0.0 . . . . ?
C84 C85 C86 C81 0.0 . . . . ?
C82 C81 C86 C85 0.0 . . . . ?
N8 C81 C86 C85 176.1(12) . . . . ?
C70 N8 C81B C82B -101.1(12) . . . . ?
C81 N8 C81B C82B 114(14) . . . . ?
Mo2 N8 C81B C82B 86.4(11) . . . . ?
C70 N8 C81B C86B 83.0(14) . . . . ?
C81 N8 C81B C86B -62(14) . . . . ?
Mo2 N8 C81B C86B -89.5(14) . . . . ?
C86B C81B C82B C83B 0.0 . . . . ?
N8 C81B C82B C83B -176.1(16) . . . . ?
C81B C82B C83B C84B 0.0 . . . . ?
C82B C83B C84B O8B -180(2) . . . . ?
C82B C83B C84B C85B 0.0 . . . . ?
O8B C84B C85B C86B 180(2) . . . . ?
C83B C84B C85B C86B 0.0 . . . . ?
C84B C85B C86B C81B 0.0 . . . . ?
C82B C81B C86B C85B 0.0 . . . . ?
N8 C81B C86B C85B 175.8(17) . . . . ?
C83 C84 O8 C87 -14(3) . . . . ?
C85 C84 O8 C87 165(2) . . . . ?
C83B C84B O8B C87B -108(2) . . . . ?
C85B C84B O8B C87B 72(2) . . . . ?
